data_7718516
loop_
_publ_author_name
'Ghosh, Riya'
'Mazumdar, Rakesh'
'Samanta, Bapan'
'Saha, Shankhadeep'
'Mondal, Biplab'

_publ_section_title
;
 Reaction of a non-heme iron-nitrosyl with dioxygen: decomposition of the
 ligand through NOD-like activity.
;
_journal_issue 19
_journal_name_full 'Dalton transactions (Cambridge, England : 2003)'
_journal_page_first 7793
_journal_page_last 7800
_journal_paper_doi 10.1039/d5dt00009b
_journal_volume 54
_journal_year 2025
_chemical_formula_sum 'C20 H34 Cl2 Fe N8 O10'
_chemical_formula_weight 673.30
_space_group_crystal_system triclinic
_space_group_IT_number 2
_space_group_name_Hall '-P 1'
_space_group_name_H-M_alt 'P -1'
_atom_sites_solution_hydrogens mixed
_audit_creation_method SHELXL-2016/6
_audit_update_record
;
2022-05-03 deposited with the CCDC.	2025-04-07 downloaded from the CCDC.
;
_cell_angle_alpha 84.555(3)
_cell_angle_beta 74.331(3)
_cell_angle_gamma 68.652(2)
_cell_formula_units_Z 2
_cell_length_a 11.9018(6)
_cell_length_b 11.9774(6)
_cell_length_c 12.2326(6)
_cell_measurement_reflns_used 9988
_cell_measurement_temperature 296(2)
_cell_measurement_theta_max 21.69
_cell_measurement_theta_min 2.22
_cell_volume 1563.77(14)
_computing_structure_refinement 'SHELXL-2016/6 (Sheldrick, 2016)'
_diffrn_ambient_temperature 296(2)
_diffrn_measured_fraction_theta_full 1.000
_diffrn_measured_fraction_theta_max 1.000
_diffrn_measurement_device_type 'Bruker APEX-II CCD'
_diffrn_measurement_method '\f and \w scans'
_diffrn_radiation_type MoK\a
_diffrn_radiation_wavelength 0.71073
_diffrn_reflns_av_R_equivalents 0.0448
_diffrn_reflns_av_unetI/netI 0.0252
_diffrn_reflns_Laue_measured_fraction_full 1.000
_diffrn_reflns_Laue_measured_fraction_max 1.000
_diffrn_reflns_limit_h_max 14
_diffrn_reflns_limit_h_min -14
_diffrn_reflns_limit_k_max 14
_diffrn_reflns_limit_k_min -14
_diffrn_reflns_limit_l_max 14
_diffrn_reflns_limit_l_min -14
_diffrn_reflns_number 41478
_diffrn_reflns_point_group_measured_fraction_full 1.000
_diffrn_reflns_point_group_measured_fraction_max 1.000
_diffrn_reflns_theta_full 25.000
_diffrn_reflns_theta_max 25.000
_diffrn_reflns_theta_min 1.729
_exptl_absorpt_coefficient_mu 0.714
_exptl_absorpt_correction_type none
_exptl_crystal_colour yellow
_exptl_crystal_density_diffrn 1.430
_exptl_crystal_description block
_exptl_crystal_F_000 700
_exptl_crystal_size_max 0.16
_exptl_crystal_size_mid 0.14
_exptl_crystal_size_min 0.12
_refine_diff_density_max 1.008
_refine_diff_density_min -0.615
_refine_diff_density_rms 0.071
_refine_ls_extinction_method none
_refine_ls_goodness_of_fit_ref 1.012
_refine_ls_hydrogen_treatment constr
_refine_ls_matrix_type full
_refine_ls_number_parameters 381
_refine_ls_number_reflns 5502
_refine_ls_number_restraints 0
_refine_ls_restrained_S_all 1.012
_refine_ls_R_factor_all 0.0723
_refine_ls_R_factor_gt 0.0564
_refine_ls_shift/su_max 0.001
_refine_ls_shift/su_mean 0.000
_refine_ls_structure_factor_coef Fsqd
_refine_ls_weighting_details 'w=1/[\s^2^(Fo^2^)+(0.1000P)^2^+2.0000P] where P=(Fo^2^+2Fc^2^)/3'
_refine_ls_weighting_scheme calc
_refine_ls_wR_factor_gt 0.1571
_refine_ls_wR_factor_ref 0.1771
_reflns_Friedel_coverage 0.000
_reflns_number_gt 4355
_reflns_number_total 5502
_reflns_threshold_expression 'I > 2\s(I)'
_cod_data_source_file d5dt00009b2.cif
_cod_data_source_block ex_iit_8_0m
_cod_depositor_comments 'Adding full bibliography for 7718514--7718517.cif.'
_cod_original_cell_volume 1563.78(14)
_cod_database_code 7718516
_shelx_shelxl_version_number 2016/6
_shelx_space_group_comment
;
The symmetry employed for this shelxl refinement is uniquely defined
by the following loop, which should always be used as a source of
symmetry information in preference to the above space-group names.
They are only intended as comments.
;

loop_
_space_group_symop_operation_xyz
'x, y, z'
'-x, -y, -z'

loop_
_atom_site_label
_atom_site_type_symbol
_atom_site_fract_x
_atom_site_fract_y
_atom_site_fract_z
_atom_site_U_iso_or_equiv
_atom_site_adp_type
_atom_site_occupancy
_atom_site_site_symmetry_order
_atom_site_calc_flag
_atom_site_refinement_flags_posn
_atom_site_refinement_flags_adp
_atom_site_refinement_flags_occupancy
_atom_site_disorder_assembly
_atom_site_disorder_group
Fe1 Fe 0.72515(5) 0.71186(5) 0.21261(4) 0.0440(2) Uani 1 1 d . . . . .
Cl2 Cl 0.11491(12) 0.23889(10) 0.32619(10) 0.0673(3) Uani 1 1 d . . . . .
Cl1 Cl 0.24077(11) 0.67179(11) 0.09001(10) 0.0671(3) Uani 1 1 d . . . . .
N3 N 0.8063(3) 0.7156(3) 0.3617(3) 0.0428(7) Uani 1 1 d . . . . .
N7 N 0.5635(3) 0.8204(3) 0.3363(3) 0.0470(7) Uani 1 1 d . . . . .
O1 O 0.8993(3) 0.5951(3) 0.1228(2) 0.0614(7) Uani 1 1 d . . . . .
H1A H 0.901729 0.523203 0.135229 0.092 Uiso 1 1 d R U . . .
H1B H 0.957050 0.604491 0.145314 0.092 Uiso 1 1 d R U . . .
N6 N 0.5843(3) 0.8135(3) 0.4408(2) 0.0433(7) Uani 1 1 d . . . . .
N5 N 0.7067(3) 0.5560(3) 0.3128(3) 0.0479(7) Uani 1 1 d . . . . .
N4 N 0.7629(3) 0.5358(3) 0.3999(3) 0.0501(8) Uani 1 1 d . . . . .
N8 N 0.6462(4) 0.7090(4) 0.0776(3) 0.0687(10) Uani 1 1 d . . . . .
C17 C 0.4390(4) 0.8599(3) 0.3541(4) 0.0536(10) Uani 1 1 d . . . . .
N1 N 0.7993(3) 0.8548(3) 0.1678(3) 0.0569(8) Uani 1 1 d . . . . .
C11 C 0.6397(4) 0.4848(4) 0.3339(4) 0.0616(11) Uani 1 1 d . . . . .
C15 C 0.4776(4) 0.8508(3) 0.5223(3) 0.0521(9) Uani 1 1 d . . . . .
C19 C 0.6195(4) 0.6964(4) 0.0006(4) 0.0623(11) Uani 1 1 d . . . . .
N2 N 0.8623(3) 0.8643(3) 0.2425(3) 0.0572(8) Uani 1 1 d . . . . .
C9 C 0.7350(4) 0.4525(4) 0.4726(4) 0.0657(12) Uani 1 1 d . . . . .
C6 C 0.9076(4) 0.7619(4) 0.3130(4) 0.0536(10) Uani 1 1 d . . . . .
H6A H 0.933235 0.785787 0.373125 0.064 Uiso 1 1 calc R U . . .
H6B H 0.978999 0.700187 0.267697 0.064 Uiso 1 1 calc R U . . .
C7 C 0.8553(4) 0.5894(3) 0.3944(3) 0.0506(9) Uani 1 1 d . . . . .
H7A H 0.931827 0.547151 0.339052 0.061 Uiso 1 1 calc R U . . .
H7B H 0.873548 0.583826 0.467790 0.061 Uiso 1 1 calc R U . . .
C13 C 0.7095(3) 0.7936(4) 0.4523(3) 0.0544(10) Uani 1 1 d . . . . .
H13A H 0.717780 0.757219 0.525354 0.065 Uiso 1 1 calc R U . . .
H13B H 0.720843 0.870035 0.449788 0.065 Uiso 1 1 calc R U . . .
C4 C 0.8914(5) 0.9642(4) 0.2249(5) 0.0732(13) Uani 1 1 d . . . . .
C16 C 0.3826(4) 0.8805(4) 0.4684(4) 0.0618(11) Uani 1 1 d . . . . .
H16 H 0.297398 0.908920 0.502386 0.074 Uiso 1 1 calc R U . . .
C2 C 0.7865(5) 0.9525(4) 0.1033(4) 0.0691(12) Uani 1 1 d . . . . .
C18 C 0.3785(5) 0.8769(5) 0.2584(5) 0.0861(17) Uani 1 1 d . . . . .
H18A H 0.409494 0.926963 0.201607 0.129 Uiso 1 1 calc R U . . .
H18B H 0.289839 0.914223 0.286406 0.129 Uiso 1 1 calc R U . . .
H18C H 0.397373 0.800382 0.225646 0.129 Uiso 1 1 calc R U . . .
C3 C 0.8440(5) 1.0219(5) 0.1374(5) 0.0820(15) Uani 1 1 d . . . . .
H3 H 0.848735 1.094280 0.105757 0.098 Uiso 1 1 calc R U . . .
C10 C 0.6558(5) 0.4193(5) 0.4315(5) 0.0782(14) Uani 1 1 d . . . . .
H10 H 0.619349 0.363066 0.463317 0.094 Uiso 1 1 calc R U . . .
C8 C 0.7886(6) 0.4096(6) 0.5736(5) 0.0957(19) Uani 1 1 d . . . . .
H8A H 0.877307 0.370337 0.548061 0.144 Uiso 1 1 calc R U . . .
H8B H 0.752219 0.354347 0.616469 0.144 Uiso 1 1 calc R U . . .
H8C H 0.770496 0.476910 0.620637 0.144 Uiso 1 1 calc R U . . .
C14 C 0.4725(5) 0.8560(5) 0.6452(4) 0.0797(14) Uani 1 1 d . . . . .
H14A H 0.508310 0.776397 0.672420 0.120 Uiso 1 1 calc R U . . .
H14B H 0.387287 0.890997 0.687675 0.120 Uiso 1 1 calc R U . . .
H14C H 0.518707 0.903973 0.654598 0.120 Uiso 1 1 calc R U . . .
C1 C 0.7176(7) 0.9761(6) 0.0146(5) 0.102(2) Uani 1 1 d . . . . .
H1C H 0.758528 0.913406 -0.041414 0.154 Uiso 1 1 calc R U . . .
H1D H 0.715509 1.051614 -0.020918 0.154 Uiso 1 1 calc R U . . .
H1E H 0.633888 0.978705 0.048413 0.154 Uiso 1 1 calc R U . . .
C12 C 0.5600(6) 0.4855(6) 0.2573(5) 0.0890(17) Uani 1 1 d . . . . .
H12A H 0.504800 0.565941 0.250209 0.133 Uiso 1 1 calc R U . . .
H12B H 0.511853 0.435510 0.288938 0.133 Uiso 1 1 calc R U . . .
H12C H 0.612207 0.455431 0.183777 0.133 Uiso 1 1 calc R U . . .
C5 C 0.9625(6) 0.9966(6) 0.2929(6) 0.101(2) Uani 1 1 d . . . . .
H5A H 0.940550 0.970905 0.369967 0.152 Uiso 1 1 calc R U . . .
H5B H 0.942203 1.081904 0.291415 0.152 Uiso 1 1 calc R U . . .
H5C H 1.050338 0.957803 0.261030 0.152 Uiso 1 1 calc R U . . .
O7 O 0.1061(6) 0.1572(5) 0.4164(4) 0.1287(18) Uani 1 1 d . . . . .
O3 O 0.1839(5) 0.5861(5) 0.1346(5) 0.1360(19) Uani 1 1 d . . . . .
O5 O 0.2404(7) 0.6946(7) -0.0211(5) 0.159(2) Uani 1 1 d . . . . .
O4 O 0.1743(7) 0.7731(7) 0.1551(7) 0.202(4) Uani 1 1 d . . . . .
O2 O 0.3626(5) 0.6306(7) 0.0988(6) 0.179(3) Uani 1 1 d . . . . .
O9 O 0.0192(9) 0.2601(8) 0.2786(7) 0.228(5) Uani 1 1 d . . . . .
O6 O 0.2225(10) 0.1866(7) 0.2524(8) 0.279(6) Uani 1 1 d . . . . .
O10 O 0.0465(3) 0.6406(3) 0.9201(3) 0.0699(8) Uani 1 1 d G . . . .
H10A H 0.103702 0.666971 0.920488 0.105 Uiso 1 1 d G U . . .
H10B H 0.015011 0.671147 0.864703 0.105 Uiso 1 1 d G U . . .
C20 C 0.5825(6) 0.6817(6) -0.1000(4) 0.0875(17) Uani 1 1 d . . . . .
H20A H 0.554871 0.614594 -0.089620 0.131 Uiso 1 1 calc R U . . .
H20B H 0.652469 0.667874 -0.165100 0.131 Uiso 1 1 calc R U . . .
H20C H 0.515886 0.753013 -0.111365 0.131 Uiso 1 1 calc R U . . .
O8 O 0.1139(7) 0.3435(4) 0.3601(6) 0.166(3) Uani 1 1 d . . . . .

loop_
_atom_site_aniso_label
_atom_site_aniso_U_11
_atom_site_aniso_U_22
_atom_site_aniso_U_33
_atom_site_aniso_U_23
_atom_site_aniso_U_13
_atom_site_aniso_U_12
Fe1 0.0468(3) 0.0476(3) 0.0377(3) -0.0028(2) -0.0151(2) -0.0131(2)
Cl2 0.0795(8) 0.0688(7) 0.0632(7) -0.0069(5) -0.0335(6) -0.0245(6)
Cl1 0.0600(6) 0.0807(8) 0.0640(7) 0.0018(6) -0.0203(5) -0.0259(6)
N3 0.0372(15) 0.0462(16) 0.0448(17) -0.0030(13) -0.0151(13) -0.0104(13)
N7 0.0430(16) 0.0514(17) 0.0461(17) -0.0054(14) -0.0201(14) -0.0082(14)
O1 0.0561(17) 0.0587(17) 0.0622(18) -0.0115(14) -0.0013(14) -0.0189(14)
N6 0.0398(16) 0.0466(16) 0.0419(16) -0.0057(13) -0.0144(13) -0.0090(13)
N5 0.0475(17) 0.0512(18) 0.0476(17) 0.0011(14) -0.0145(14) -0.0189(14)
N4 0.0468(17) 0.0520(18) 0.0505(18) 0.0076(15) -0.0178(14) -0.0143(14)
N8 0.079(3) 0.080(3) 0.052(2) 0.0010(18) -0.029(2) -0.025(2)
C17 0.044(2) 0.046(2) 0.071(3) -0.0071(18) -0.0261(19) -0.0053(16)
N1 0.068(2) 0.0525(19) 0.0507(19) 0.0048(15) -0.0176(17) -0.0213(17)
C11 0.058(2) 0.061(3) 0.070(3) 0.000(2) -0.014(2) -0.027(2)
C15 0.053(2) 0.047(2) 0.053(2) -0.0058(17) -0.0072(18) -0.0161(17)
C19 0.072(3) 0.078(3) 0.044(2) 0.004(2) -0.027(2) -0.027(2)
N2 0.056(2) 0.0539(19) 0.067(2) 0.0004(16) -0.0151(17) -0.0259(16)
C9 0.059(3) 0.068(3) 0.063(3) 0.019(2) -0.013(2) -0.021(2)
C6 0.042(2) 0.060(2) 0.064(3) -0.0024(19) -0.0177(18) -0.0189(18)
C7 0.043(2) 0.055(2) 0.053(2) 0.0059(18) -0.0208(17) -0.0124(17)
C13 0.044(2) 0.070(3) 0.049(2) -0.0135(19) -0.0193(17) -0.0115(18)
C4 0.070(3) 0.058(3) 0.092(4) -0.006(3) -0.008(3) -0.030(2)
C16 0.037(2) 0.060(3) 0.082(3) -0.014(2) -0.012(2) -0.0093(18)
C2 0.083(3) 0.054(2) 0.059(3) 0.008(2) -0.007(2) -0.022(2)
C18 0.062(3) 0.093(4) 0.099(4) -0.023(3) -0.052(3) 0.005(3)
C3 0.095(4) 0.058(3) 0.090(4) 0.010(3) -0.010(3) -0.036(3)
C10 0.084(3) 0.078(3) 0.082(3) 0.022(3) -0.018(3) -0.047(3)
C8 0.095(4) 0.111(4) 0.077(4) 0.046(3) -0.033(3) -0.035(3)
C14 0.079(3) 0.097(4) 0.050(3) -0.006(2) 0.000(2) -0.027(3)
C1 0.145(6) 0.087(4) 0.078(4) 0.029(3) -0.045(4) -0.039(4)
C12 0.093(4) 0.109(4) 0.094(4) -0.002(3) -0.031(3) -0.064(4)
C5 0.100(4) 0.094(4) 0.139(6) -0.012(4) -0.035(4) -0.060(4)
O7 0.175(5) 0.148(4) 0.099(3) 0.044(3) -0.073(3) -0.082(4)
O3 0.108(4) 0.119(4) 0.177(5) 0.039(4) -0.023(3) -0.056(3)
O5 0.203(6) 0.223(7) 0.103(4) 0.042(4) -0.075(4) -0.120(6)
O4 0.177(6) 0.167(6) 0.227(8) -0.094(6) 0.044(6) -0.066(5)
O2 0.089(4) 0.266(8) 0.201(6) 0.048(6) -0.059(4) -0.081(4)
O9 0.326(11) 0.274(9) 0.256(8) 0.166(7) -0.249(9) -0.218(8)
O6 0.288(11) 0.128(5) 0.267(9) -0.045(6) 0.157(9) -0.049(6)
O10 0.084(2) 0.072(2) 0.0621(19) 0.0053(15) -0.0262(17) -0.0329(18)
C20 0.100(4) 0.122(5) 0.058(3) -0.005(3) -0.045(3) -0.041(4)
O8 0.253(7) 0.081(3) 0.196(6) -0.024(3) -0.131(6) -0.035(4)

loop_
_atom_type_symbol
_atom_type_description
_atom_type_scat_dispersion_real
_atom_type_scat_dispersion_imag
_atom_type_scat_source
C C 0.0033 0.0016 'International Tables Vol C Tables 4.2.6.8 and 6.1.1.4'
H H 0.0000 0.0000 'International Tables Vol C Tables 4.2.6.8 and 6.1.1.4'
N N 0.0061 0.0033 'International Tables Vol C Tables 4.2.6.8 and 6.1.1.4'
O O 0.0106 0.0060 'International Tables Vol C Tables 4.2.6.8 and 6.1.1.4'
Fe Fe 0.3463 0.8444 'International Tables Vol C Tables 4.2.6.8 and 6.1.1.4'
Cl Cl 0.1484 0.1585 'International Tables Vol C Tables 4.2.6.8 and 6.1.1.4'

loop_
_geom_angle_atom_site_label_1
_geom_angle_atom_site_label_2
_geom_angle_atom_site_label_3
_geom_angle
_geom_angle_site_symmetry_1
_geom_angle_site_symmetry_3
_geom_angle_publ_flag
O1 Fe1 N8 90.71(14) . . ?
O1 Fe1 N7 167.50(12) . . ?
N8 Fe1 N7 101.25(14) . . ?
O1 Fe1 N1 87.40(13) . . ?
N8 Fe1 N1 103.91(15) . . ?
N7 Fe1 N1 93.18(13) . . ?
O1 Fe1 N5 86.31(12) . . ?
N8 Fe1 N5 102.99(14) . . ?
N7 Fe1 N5 87.45(12) . . ?
N1 Fe1 N5 152.42(13) . . ?
O1 Fe1 N3 90.41(11) . . ?
N8 Fe1 N3 178.70(13) . . ?
N7 Fe1 N3 77.60(10) . . ?
N1 Fe1 N3 76.79(12) . . ?
N5 Fe1 N3 76.43(11) . . ?
O6 Cl2 O9 110.5(7) . . ?
O6 Cl2 O8 108.7(6) . . ?
O9 Cl2 O8 109.7(5) . . ?
O6 Cl2 O7 106.3(5) . . ?
O9 Cl2 O7 109.0(4) . . ?
O8 Cl2 O7 112.6(4) . . ?
O5 Cl1 O4 111.2(5) . . ?
O5 Cl1 O2 108.9(4) . . ?
O4 Cl1 O2 108.9(5) . . ?
O5 Cl1 O3 110.9(4) . . ?
O4 Cl1 O3 106.7(4) . . ?
O2 Cl1 O3 110.3(4) . . ?
C13 N3 C6 111.9(3) . . ?
C13 N3 C7 114.2(3) . . ?
C6 N3 C7 111.1(3) . . ?
C13 N3 Fe1 109.9(2) . . ?
C6 N3 Fe1 104.6(2) . . ?
C7 N3 Fe1 104.3(2) . . ?
C17 N7 N6 105.4(3) . . ?
C17 N7 Fe1 137.5(3) . . ?
N6 N7 Fe1 112.2(2) . . ?
C15 N6 N7 111.9(3) . . ?
C15 N6 C13 126.6(3) . . ?
N7 N6 C13 120.1(3) . . ?
C11 N5 N4 104.9(3) . . ?
C11 N5 Fe1 141.4(3) . . ?
N4 N5 Fe1 112.0(2) . . ?
C9 N4 N5 112.2(4) . . ?
C9 N4 C7 128.6(4) . . ?
N5 N4 C7 118.5(3) . . ?
C19 N8 Fe1 170.8(4) . . ?
N7 C17 C16 110.1(3) . . ?
N7 C17 C18 121.7(4) . . ?
C16 C17 C18 128.3(4) . . ?
C2 N1 N2 105.8(4) . . ?
C2 N1 Fe1 140.7(3) . . ?
N2 N1 Fe1 112.1(2) . . ?
N5 C11 C10 110.1(4) . . ?
N5 C11 C12 120.5(4) . . ?
C10 C11 C12 129.5(4) . . ?
N6 C15 C16 106.2(4) . . ?
N6 C15 C14 123.4(4) . . ?
C16 C15 C14 130.3(4) . . ?
N8 C19 C20 179.0(6) . . ?
C4 N2 N1 111.8(4) . . ?
C4 N2 C6 128.4(4) . . ?
N1 N2 C6 118.7(3) . . ?
N4 C9 C10 105.4(4) . . ?
N4 C9 C8 123.2(5) . . ?
C10 C9 C8 131.4(5) . . ?
N2 C6 N3 108.2(3) . . ?
N4 C7 N3 108.8(3) . . ?
N6 C13 N3 111.5(3) . . ?
N2 C4 C3 105.9(5) . . ?
N2 C4 C5 123.5(5) . . ?
C3 C4 C5 130.6(5) . . ?
C17 C16 C15 106.4(4) . . ?
N1 C2 C3 108.9(5) . . ?
N1 C2 C1 121.4(5) . . ?
C3 C2 C1 129.7(5) . . ?
C4 C3 C2 107.6(4) . . ?
C9 C10 C11 107.4(4) . . ?

loop_
_geom_bond_atom_site_label_1
_geom_bond_atom_site_label_2
_geom_bond_distance
_geom_bond_site_symmetry_2
_geom_bond_publ_flag
Fe1 O1 2.100(3) . ?
Fe1 N8 2.118(4) . ?
Fe1 N7 2.159(3) . ?
Fe1 N1 2.161(4) . ?
Fe1 N5 2.181(3) . ?
Fe1 N3 2.294(3) . ?
Cl2 O6 1.321(7) . ?
Cl2 O9 1.349(6) . ?
Cl2 O8 1.352(5) . ?
Cl2 O7 1.412(5) . ?
Cl1 O5 1.362(5) . ?
Cl1 O4 1.370(6) . ?
Cl1 O2 1.382(5) . ?
Cl1 O3 1.418(5) . ?
N3 C13 1.466(5) . ?
N3 C6 1.467(5) . ?
N3 C7 1.468(5) . ?
N7 C17 1.342(5) . ?
N7 N6 1.356(4) . ?
N6 C15 1.339(5) . ?
N6 C13 1.464(5) . ?
N5 C11 1.331(5) . ?
N5 N4 1.364(4) . ?
N4 C9 1.346(6) . ?
N4 C7 1.445(5) . ?
N8 C19 1.111(5) . ?
C17 C16 1.380(6) . ?
C17 C18 1.494(6) . ?
N1 C2 1.333(6) . ?
N1 N2 1.364(5) . ?
C11 C10 1.384(7) . ?
C11 C12 1.500(7) . ?
C15 C16 1.381(6) . ?
C15 C14 1.495(6) . ?
C19 C20 1.459(6) . ?
N2 C4 1.346(6) . ?
N2 C6 1.452(5) . ?
C9 C10 1.366(7) . ?
C9 C8 1.505(7) . ?
C4 C3 1.358(8) . ?
C4 C5 1.497(8) . ?
C2 C3 1.402(8) . ?
C2 C1 1.478(8) . ?
